data_7053836
loop_
_publ_author_name
'Safin, Damir A.'
'Babashkina, Maria G.'
'Klein, Axel'
'Sokolov, Felix D.'
'Baranov, Sergey V.'
'Pape, Tania'
'Hahn, F. Ekkehardt'
'Krivolapov, Dmitriy B.'

_publ_section_title
;
 The influence of an intramolecular hydrogen bond on the
 1,3-N,S-coordination of crown ether-containing N-phosphorylthiourea with
 NiII
;
_journal_issue 12
_journal_name_full 'New Journal of Chemistry'
_journal_page_first 2443
_journal_paper_doi 10.1039/b9nj00252a
_journal_volume 33
_journal_year 2009
_chemical_formula_sum 'C36 H48 N6 Ni O6 P2 S2'
_chemical_formula_weight 845.57
_chemical_name_systematic
;
?
;
_space_group_IT_number 43
_symmetry_cell_setting orthorhombic
_symmetry_space_group_name_Hall 'F 2 -2d'
_symmetry_space_group_name_H-M 'F d d 2'
_atom_sites_solution_hydrogens geom
_atom_sites_solution_primary direct
_atom_sites_solution_secondary difmap
_audit_creation_method SHELXL-97
_cell_angle_alpha 90.00
_cell_angle_beta 90.00
_cell_angle_gamma 90.00
_cell_formula_units_Z 8
_cell_length_a 33.048(7)
_cell_length_b 27.265(5)
_cell_length_c 9.0412(17)
_cell_measurement_reflns_used 900
_cell_measurement_temperature 153(1)
_cell_measurement_theta_max 22.5
_cell_measurement_theta_min 1
_cell_volume 8147(3)
_computing_cell_refinement 'APEX2(Bruker AXS, 2007)'
_computing_data_collection 'APEX2(Bruker AXS, 2007)'
_computing_data_reduction 'SAINT,SADABS (Bruker AXS, 2007 )'
_computing_molecular_graphics
;
ORTEP3,L.J. Farrugia, J. Appl. Cryst. (1997) 30, 565
;
_computing_structure_refinement
;
SHELXL-97, G. M. Sheldrick, Acta Cryst. (2008) A64, 112-122
;
_computing_structure_solution
;
SHELXS-97 , G. M. Sheldrick, Acta Cryst. (2008) A64, 112-122
;
_diffrn_ambient_temperature 153(1)
_diffrn_detector_area_resol_mean 80
_diffrn_measured_fraction_theta_full 1.000
_diffrn_measured_fraction_theta_max 1.000
_diffrn_measurement_device_type 'CCD area detector'
_diffrn_measurement_method 'Omega and Phi scans'
_diffrn_radiation_monochromator graphite
_diffrn_radiation_source 'rotating anode'
_diffrn_radiation_type MoK\a
_diffrn_radiation_wavelength 0.71073
_diffrn_reflns_av_R_equivalents 0.0974
_diffrn_reflns_av_sigmaI/netI 0.0798
_diffrn_reflns_limit_h_max 41
_diffrn_reflns_limit_h_min -42
_diffrn_reflns_limit_k_max 35
_diffrn_reflns_limit_k_min -35
_diffrn_reflns_limit_l_max 11
_diffrn_reflns_limit_l_min -11
_diffrn_reflns_number 19710
_diffrn_reflns_theta_full 27.50
_diffrn_reflns_theta_max 27.50
_diffrn_reflns_theta_min 1.94
_exptl_absorpt_coefficient_mu 0.708
_exptl_absorpt_correction_T_max 0.9655
_exptl_absorpt_correction_T_min 0.8831
_exptl_absorpt_correction_type multi-scan
_exptl_absorpt_process_details
;
Corrections were done with the SADABS program, utilizing the none merged
raw data obtained from the integration process. Integration and final cell
refinement were done with SAINT.

SADABS reports ratio of Tmin/Tmax = 0.837053

;
_exptl_crystal_colour green
_exptl_crystal_density_diffrn 1.379
_exptl_crystal_density_method 'not measured'
_exptl_crystal_description stick
_exptl_crystal_F_000 3552
_exptl_crystal_size_max 0.18
_exptl_crystal_size_mid 0.05
_exptl_crystal_size_min 0.05
_refine_diff_density_max 0.674
_refine_diff_density_min -0.309
_refine_diff_density_rms 0.052
_refine_ls_abs_structure_details 'Flack H D (1983), Acta Cryst. A39, 876-881'
_refine_ls_abs_structure_Flack -0.005(11)
_refine_ls_extinction_method none
_refine_ls_goodness_of_fit_ref 0.847
_refine_ls_hydrogen_treatment noref
_refine_ls_matrix_type full
_refine_ls_number_parameters 244
_refine_ls_number_reflns 4666
_refine_ls_number_restraints 1
_refine_ls_restrained_S_all 0.847
_refine_ls_R_factor_all 0.0416
_refine_ls_R_factor_gt 0.0338
_refine_ls_shift/su_max 0.000
_refine_ls_shift/su_mean 0.000
_refine_ls_structure_factor_coef Fsqd
_refine_ls_weighting_details 'calc w=1/[\s^2^(Fo^2^)+(0.0135P)^2^+0.0000P] where P=(Fo^2^+2Fc^2^)/3'
_refine_ls_weighting_scheme calc
_refine_ls_wR_factor_gt 0.0641
_refine_ls_wR_factor_ref 0.0653
_reflns_number_gt 3853
_reflns_number_total 4666
_reflns_threshold_expression >2sigma(I)
_cod_data_source_file b9nj00252asup1.cif
_cod_data_source_block sad
_cod_original_cell_volume 8146(3)
_cod_original_sg_symbol_H-M Fdd2
_cod_database_code 7053836

loop_
_symmetry_equiv_pos_as_xyz
'x, y, z'
'-x, -y, z'
'x+1/4, -y+1/4, z+1/4'
'-x+1/4, y+1/4, z+1/4'
'x, y+1/2, z+1/2'
'-x, -y+1/2, z+1/2'
'x+1/4, -y+3/4, z+3/4'
'-x+1/4, y+3/4, z+3/4'
'x+1/2, y, z+1/2'
'-x+1/2, -y, z+1/2'
'x+3/4, -y+1/4, z+3/4'
'-x+3/4, y+1/4, z+3/4'
'x+1/2, y+1/2, z'
'-x+1/2, -y+1/2, z'
'x+3/4, -y+3/4, z+1/4'
'-x+3/4, y+3/4, z+1/4'

loop_
_atom_site_label
_atom_site_type_symbol
_atom_site_fract_x
_atom_site_fract_y
_atom_site_fract_z
_atom_site_U_iso_or_equiv
_atom_site_adp_type
_atom_site_occupancy
_atom_site_symmetry_multiplicity
_atom_site_calc_flag
_atom_site_refinement_flags
Ni1 Ni 0.2500 0.2500 0.90938(4) 0.01961(11) Uani 1 2 d S
P1 P 0.18518(2) 0.34855(2) 0.88878(7) 0.02289(15) Uani 1 1 d .
S1 S 0.28989(2) 0.29688(2) 1.09084(7) 0.02570(15) Uani 1 1 d .
O3 O 0.14761(5) 0.31487(6) 0.92165(18) 0.0259(4) Uani 1 1 d .
O1 O 0.18143(5) 0.39972(6) 0.94120(19) 0.0307(4) Uani 1 1 d .
N1 N 0.22517(6) 0.31981(7) 0.9507(2) 0.0195(4) Uani 1 1 d .
O2 O 0.18469(5) 0.34400(6) 0.71472(17) 0.0288(4) Uani 1 1 d .
C1 C 0.25269(7) 0.33768(9) 1.0470(3) 0.0217(5) Uani 1 1 d .
N2 N 0.24915(6) 0.38362(7) 1.1000(2) 0.0265(5) Uani 1 1 d .
H2 H 0.2280 0.3994 1.0647 0.032 Uiso 1 1 calc R
C2 C 0.27231(8) 0.41183(9) 1.2007(3) 0.0248(6) Uani 1 1 d .
C3 C 0.25752(9) 0.45882(9) 1.2263(3) 0.0354(7) Uani 1 1 d .
H3 H 0.2338 0.4697 1.1769 0.043 Uiso 1 1 calc R
C7 C 0.30679(9) 0.39692(10) 1.2714(3) 0.0358(7) Uani 1 1 d .
H7 H 0.3174 0.3651 1.2538 0.043 Uiso 1 1 calc R
C18 C 0.11337(10) 0.34741(10) 1.1400(4) 0.0538(9) Uani 1 1 d .
H18A H 0.1315 0.3758 1.1394 0.081 Uiso 1 1 calc R
H18B H 0.1054 0.3400 1.2419 0.081 Uiso 1 1 calc R
H18C H 0.0892 0.3547 1.0811 0.081 Uiso 1 1 calc R
C6 C 0.32639(8) 0.42855(11) 1.3693(3) 0.0400(7) Uani 1 1 d .
H6 H 0.3502 0.4178 1.4184 0.048 Uiso 1 1 calc R
C13 C 0.19844(9) 0.38513(9) 0.6234(3) 0.0348(7) Uani 1 1 d .
H13 H 0.1861 0.4161 0.6617 0.042 Uiso 1 1 calc R
C5 C 0.31201(9) 0.47460(10) 1.3958(3) 0.0392(7) Uani 1 1 d .
H5 H 0.3256 0.4959 1.4626 0.047 Uiso 1 1 calc R
C17 C 0.10791(10) 0.26016(10) 1.0661(3) 0.0455(8) Uani 1 1 d .
H17A H 0.0848 0.2674 1.0015 0.068 Uiso 1 1 calc R
H17B H 0.0981 0.2518 1.1652 0.068 Uiso 1 1 calc R
H17C H 0.1232 0.2325 1.0256 0.068 Uiso 1 1 calc R
C4 C 0.27730(10) 0.48968(10) 1.3235(3) 0.0427(8) Uani 1 1 d .
H4 H 0.2669 0.5217 1.3409 0.051 Uiso 1 1 calc R
C15 C 0.24385(8) 0.38971(10) 0.6281(3) 0.0397(7) Uani 1 1 d .
H15A H 0.2526 0.3946 0.7306 0.060 Uiso 1 1 calc R
H15B H 0.2523 0.4178 0.5680 0.060 Uiso 1 1 calc R
H15C H 0.2561 0.3597 0.5888 0.060 Uiso 1 1 calc R
C16 C 0.13474(8) 0.30417(10) 1.0752(3) 0.0322(6) Uani 1 1 d .
H16 H 0.1590 0.2962 1.1367 0.039 Uiso 1 1 calc R
C14 C 0.18244(10) 0.37531(13) 0.4701(3) 0.0565(10) Uani 1 1 d .
H14A H 0.1937 0.3444 0.4332 0.085 Uiso 1 1 calc R
H14B H 0.1904 0.4021 0.4041 0.085 Uiso 1 1 calc R
H14C H 0.1529 0.3730 0.4734 0.085 Uiso 1 1 calc R
N3 N 0.28668(6) 0.26919(7) 0.7323(2) 0.0210(5) Uani 1 1 d .
C11 C 0.34769(8) 0.29504(9) 0.6146(3) 0.0324(7) Uani 1 1 d .
H11 H 0.3743 0.3080 0.6233 0.039 Uiso 1 1 calc R
C12 C 0.32417(8) 0.28722(9) 0.7382(3) 0.0265(6) Uani 1 1 d .
H12 H 0.3352 0.2951 0.8323 0.032 Uiso 1 1 calc R
C8 C 0.27080(7) 0.25919(8) 0.5975(2) 0.0220(5) Uani 1 1 d .
C9 C 0.29331(8) 0.26545(10) 0.4687(3) 0.0317(6) Uani 1 1 d .
H9 H 0.2821 0.2571 0.3753 0.038 Uiso 1 1 calc R
C10 C 0.33170(9) 0.28367(10) 0.4780(3) 0.0372(7) Uani 1 1 d .
H10 H 0.3473 0.2885 0.3910 0.045 Uiso 1 1 calc R

loop_
_atom_site_aniso_label
_atom_site_aniso_U_11
_atom_site_aniso_U_22
_atom_site_aniso_U_33
_atom_site_aniso_U_23
_atom_site_aniso_U_13
_atom_site_aniso_U_12
Ni1 0.0228(2) 0.0203(2) 0.0157(2) 0.000 0.000 0.0006(2)
P1 0.0224(3) 0.0229(3) 0.0235(4) 0.0016(3) -0.0043(3) -0.0001(3)
S1 0.0297(4) 0.0265(3) 0.0209(3) -0.0023(3) -0.0071(3) 0.0070(3)
O3 0.0238(9) 0.0303(9) 0.0236(9) -0.0001(8) 0.0007(8) -0.0042(8)
O1 0.0284(10) 0.0260(9) 0.0377(11) 0.0004(8) -0.0083(9) 0.0043(8)
N1 0.0218(11) 0.0203(10) 0.0163(10) 0.0007(8) -0.0022(9) 0.0019(9)
O2 0.0337(11) 0.0306(10) 0.0219(9) 0.0060(8) -0.0031(8) -0.0047(8)
C1 0.0231(14) 0.0249(13) 0.0171(12) 0.0001(10) 0.0053(11) -0.0020(11)
N2 0.0258(12) 0.0218(11) 0.0319(12) -0.0027(10) -0.0074(10) 0.0069(9)
C2 0.0247(14) 0.0282(14) 0.0214(13) -0.0019(11) -0.0002(11) -0.0043(12)
C3 0.0457(18) 0.0242(14) 0.0365(16) -0.0005(12) -0.0098(14) 0.0003(14)
C7 0.0312(16) 0.0377(16) 0.0384(16) -0.0114(14) -0.0037(13) 0.0052(14)
C18 0.064(2) 0.0493(18) 0.048(2) -0.0053(16) 0.0229(18) -0.0049(17)
C6 0.0251(15) 0.061(2) 0.0341(17) -0.0146(15) -0.0089(13) -0.0012(14)
C13 0.0369(16) 0.0312(15) 0.0361(18) 0.0115(13) 0.0003(13) 0.0012(13)
C5 0.0436(18) 0.0418(17) 0.0323(15) -0.0065(14) 0.0015(15) -0.0186(15)
C17 0.045(2) 0.0433(17) 0.0478(19) -0.0005(15) 0.0178(16) -0.0094(15)
C4 0.064(2) 0.0267(15) 0.0376(17) -0.0049(13) -0.0084(17) -0.0061(15)
C15 0.0368(17) 0.0372(16) 0.0452(19) 0.0067(14) 0.0083(15) -0.0033(13)
C16 0.0273(15) 0.0413(16) 0.0278(14) 0.0093(12) 0.0008(12) -0.0013(13)
C14 0.058(2) 0.076(2) 0.0355(18) 0.0233(17) -0.0127(17) -0.014(2)
N3 0.0216(12) 0.0211(11) 0.0202(11) 0.0021(9) -0.0010(9) -0.0010(9)
C11 0.0233(14) 0.0367(15) 0.0370(17) 0.0078(13) 0.0001(13) -0.0061(12)
C12 0.0284(15) 0.0267(14) 0.0244(14) 0.0010(11) -0.0057(11) -0.0025(12)
C8 0.0219(13) 0.0252(13) 0.0189(12) 0.0042(10) -0.0010(10) -0.0017(11)
C9 0.0355(17) 0.0429(16) 0.0167(13) 0.0029(12) 0.0028(12) -0.0082(14)
C10 0.0321(17) 0.0491(18) 0.0305(16) 0.0106(14) 0.0111(13) -0.0077(14)

loop_
_atom_type_symbol
_atom_type_description
_atom_type_scat_dispersion_real
_atom_type_scat_dispersion_imag
_atom_type_scat_source
C C 0.0033 0.0016 'International Tables Vol C Tables 4.2.6.8 and 6.1.1.4'
H H 0.0000 0.0000 'International Tables Vol C Tables 4.2.6.8 and 6.1.1.4'
N N 0.0061 0.0033 'International Tables Vol C Tables 4.2.6.8 and 6.1.1.4'
O O 0.0106 0.0060 'International Tables Vol C Tables 4.2.6.8 and 6.1.1.4'
P P 0.1023 0.0942 'International Tables Vol C Tables 4.2.6.8 and 6.1.1.4'
S S 0.1246 0.1234 'International Tables Vol C Tables 4.2.6.8 and 6.1.1.4'
Ni Ni 0.3393 1.1124 'International Tables Vol C Tables 4.2.6.8 and 6.1.1.4'

loop_
_geom_angle_atom_site_label_1
_geom_angle_atom_site_label_2
_geom_angle_atom_site_label_3
_geom_angle
_geom_angle_site_symmetry_1
_geom_angle_site_symmetry_3
N3 Ni1 N3 79.05(11) 14 .
N3 Ni1 N1 97.89(7) 14 .
N3 Ni1 N1 97.86(7) . .
N3 Ni1 N1 97.86(7) 14 14
N3 Ni1 N1 97.89(7) . 14
N1 Ni1 N1 159.54(10) . 14
N3 Ni1 S1 163.27(5) 14 .
N3 Ni1 S1 94.03(6) . .
N1 Ni1 S1 67.74(5) . .
N1 Ni1 S1 98.17(5) 14 .
N3 Ni1 S1 94.03(6) 14 14
N3 Ni1 S1 163.27(5) . 14
N1 Ni1 S1 98.17(5) . 14
N1 Ni1 S1 67.74(5) 14 14
S1 Ni1 S1 96.44(4) . 14
O1 P1 O3 115.11(10) . .
O1 P1 O2 113.13(10) . .
O3 P1 O2 97.72(9) . .
O1 P1 N1 114.21(10) . .
O3 P1 N1 107.05(10) . .
O2 P1 N1 108.18(10) . .
C1 S1 Ni1 78.32(9) . .
C16 O3 P1 121.26(15) . .
C1 N1 P1 126.33(16) . .
C1 N1 Ni1 100.26(14) . .
P1 N1 Ni1 133.40(11) . .
C13 O2 P1 119.89(15) . .
N2 C1 N1 120.4(2) . .
N2 C1 S1 125.95(19) . .
N1 C1 S1 113.60(17) . .
C1 N2 C2 133.4(2) . .
C7 C2 C3 119.2(2) . .
C7 C2 N2 126.1(2) . .
C3 C2 N2 114.7(2) . .
C4 C3 C2 120.1(3) . .
C2 C7 C6 119.9(3) . .
C5 C6 C7 121.3(3) . .
O2 C13 C15 110.9(2) . .
O2 C13 C14 105.9(2) . .
C15 C13 C14 113.0(3) . .
C6 C5 C4 118.7(3) . .
C3 C4 C5 120.8(3) . .
O3 C16 C18 110.4(2) . .
O3 C16 C17 106.1(2) . .
C18 C16 C17 112.0(2) . .
C12 N3 C8 118.0(2) . .
C12 N3 Ni1 127.24(16) . .
C8 N3 Ni1 114.65(15) . .
C12 C11 C10 118.4(2) . .
N3 C12 C11 123.3(2) . .
N3 C8 C9 121.4(2) . .
N3 C8 C8 115.64(13) . 14
C9 C8 C8 122.95(15) . 14
C10 C9 C8 119.3(2) . .
C9 C10 C11 119.6(2) . .

loop_
_geom_bond_atom_site_label_1
_geom_bond_atom_site_label_2
_geom_bond_distance
_geom_bond_site_symmetry_2
Ni1 N3 2.0750(19) 14
Ni1 N3 2.075(2) .
Ni1 N1 2.1062(18) .
Ni1 N1 2.1062(18) 14
Ni1 S1 2.4624(7) .
Ni1 S1 2.4624(7) 14
P1 O1 1.4787(17) .
P1 O3 1.5726(17) .
P1 O2 1.5787(17) .
P1 N1 1.635(2) .
S1 C1 1.705(3) .
O3 C16 1.481(3) .
N1 C1 1.350(3) .
O2 C13 1.465(3) .
C1 N2 1.346(3) .
N2 C2 1.416(3) .
C2 C7 1.368(4) .
C2 C3 1.391(3) .
C3 C4 1.381(4) .
C7 C6 1.395(4) .
C18 C16 1.494(4) .
C6 C5 1.364(4) .
C13 C15 1.507(4) .
C13 C14 1.507(4) .
C5 C4 1.383(4) .
C17 C16 1.494(4) .
N3 C12 1.334(3) .
N3 C8 1.355(3) .
C11 C12 1.377(3) .
C11 C10 1.378(4) .
C8 C9 1.392(3) .
C8 C8 1.464(5) 14
C9 C10 1.365(4) .
